data_1501763
loop_
_publ_author_name
'Lee, Jong Hoon'
'Naumov, Pance'
'Chung, Ihn Hee'
'Lee, Sang Cheol'

_publ_section_title
;
 Solid-state thermochromism and phase transitions of charge transfer
 1,3-diamino-4,6-dinitrobenzene dyes.
;
_journal_issue 35
_journal_name_full 'The journal of physical chemistry. A'
_journal_page_first 10087
_journal_page_last 10096
_journal_paper_doi 10.1021/jp205793b
_journal_volume 115
_journal_year 2011
_chemical_formula_sum 'C20 H18 N4 O4'
_chemical_formula_weight 378.38
_chemical_name_systematic
;
 ?
;
_space_group_IT_number 2
_symmetry_cell_setting triclinic
_symmetry_space_group_name_Hall '-P 1'
_symmetry_space_group_name_H-M 'P -1'
_atom_sites_solution_hydrogens geom
_atom_sites_solution_primary direct
_atom_sites_solution_secondary difmap
_audit_creation_method SHELXL-97
_cell_angle_alpha 108.1400(10)
_cell_angle_beta 97.4150(10)
_cell_angle_gamma 104.5810(10)
_cell_formula_units_Z 2
_cell_length_a 9.6792(13)
_cell_length_b 10.0246(13)
_cell_length_c 10.2564(14)
_cell_measurement_temperature 293(2)
_cell_volume 891.7(2)
_computing_cell_refinement 'APEX2 software (Bruker, 2007)'
_computing_data_collection 'APEX2 software (Bruker, 2007)'
_computing_data_reduction 'SAINT (Bruker, 2007)'
_computing_molecular_graphics 'DIAMOND (Brandenburg, 2005)'
_computing_publication_material 'WinGX (Farrugia, 1999)'
_computing_structure_refinement 'SHELXL-97 (Sheldrick, 2008)'
_computing_structure_solution 'SHELXS-97 (Sheldrick, 2008)'
_diffrn_ambient_temperature 293(2)
_diffrn_measured_fraction_theta_full 0.956
_diffrn_measured_fraction_theta_max 0.956
_diffrn_measurement_device_type 'Bruker SMART APEX2 diffractometer'
_diffrn_measurement_method '\f and \w scans'
_diffrn_radiation_monochromator 'multilayer confocal TXS mirror'
_diffrn_radiation_source 'rotating anode'
_diffrn_radiation_type MoK\a
_diffrn_radiation_wavelength 0.71073
_diffrn_reflns_av_R_equivalents 0.0114
_diffrn_reflns_av_sigmaI/netI 0.0209
_diffrn_reflns_limit_h_max 10
_diffrn_reflns_limit_h_min -12
_diffrn_reflns_limit_k_max 12
_diffrn_reflns_limit_k_min -11
_diffrn_reflns_limit_l_max 13
_diffrn_reflns_limit_l_min -13
_diffrn_reflns_number 5963
_diffrn_reflns_theta_full 27.50
_diffrn_reflns_theta_max 27.50
_diffrn_reflns_theta_min 2.23
_exptl_absorpt_coefficient_mu 0.101
_exptl_absorpt_correction_T_max 0.9960
_exptl_absorpt_correction_T_min 0.9811
_exptl_absorpt_process_details 'SADABS (Sheldrick, 1996)'
_exptl_crystal_colour yellow
_exptl_crystal_density_diffrn 1.409
_exptl_crystal_density_method 'not measured'
_exptl_crystal_description block
_exptl_crystal_F_000 396
_exptl_crystal_size_max 0.19
_exptl_crystal_size_mid 0.09
_exptl_crystal_size_min 0.04
_refine_diff_density_max 0.467
_refine_diff_density_min -0.212
_refine_diff_density_rms 0.051
_refine_ls_extinction_method none
_refine_ls_goodness_of_fit_ref 1.018
_refine_ls_hydrogen_treatment mixed
_refine_ls_matrix_type full
_refine_ls_number_parameters 261
_refine_ls_number_reflns 3915
_refine_ls_number_restraints 2
_refine_ls_restrained_S_all 1.020
_refine_ls_R_factor_all 0.0700
_refine_ls_R_factor_gt 0.0562
_refine_ls_shift/su_max 0.000
_refine_ls_shift/su_mean 0.000
_refine_ls_structure_factor_coef Fsqd
_refine_ls_weighting_details 'calc w=1/[\s^2^(Fo^2^)+(0.0779P)^2^+0.3776P] where P=(Fo^2^+2Fc^2^)/3'
_refine_ls_weighting_scheme calc
_refine_ls_wR_factor_gt 0.1499
_refine_ls_wR_factor_ref 0.1603
_reflns_number_gt 3095
_reflns_number_total 3915
_reflns_threshold_expression >2sigma(I)
_cod_data_source_file jp205793b_si_006.cif
_cod_data_source_block lee2_1
_cod_depositor_comments
;
The following automatic conversions were performed:

'_symmetry_cell_setting' value 'Triclinic' changed to 'triclinic'
according to /home/saulius/struct/CIF-dictionaries/cif_core.dic
dictionary named 'cif_core.dic' version 2.4.1 from 2010-06-29.

Automatic conversion script
Id: cif_fix_values 1715 2011-07-08 13:25:40Z adriana 
;
_cod_original_sg_symbol_H-M P-1
_cod_original_formula_sum C20H18N4O4
_cod_database_code 1501763

loop_
_symmetry_equiv_pos_as_xyz
'x, y, z'
'-x, -y, -z'

loop_
_atom_site_label
_atom_site_type_symbol
_atom_site_fract_x
_atom_site_fract_y
_atom_site_fract_z
_atom_site_U_iso_or_equiv
_atom_site_adp_type
_atom_site_occupancy
_atom_site_symmetry_multiplicity
_atom_site_calc_flag
_atom_site_refinement_flags
C3 C 0.15667(18) 0.82809(17) 0.48013(16) 0.0347(4) Uani 1 1 d .
N4 N 0.04548(17) 0.77690(16) 0.54845(15) 0.0402(3) Uani 1 1 d .
C1 C 0.32610(19) 0.79896(18) 0.32876(17) 0.0379(4) Uani 1 1 d .
H1 H 0.3685 0.7390 0.2690 0.045 Uiso 1 1 calc R
N1 N 0.18701(18) 0.58703(15) 0.36872(16) 0.0405(3) Uani 1 1 d D
C5 C 0.3060(2) 1.03952(18) 0.44549(17) 0.0392(4) Uani 1 1 d .
C2 C 0.22243(18) 0.73234(17) 0.39116(16) 0.0340(3) Uani 1 1 d .
N2 N 0.46953(19) 1.00464(19) 0.28429(16) 0.0497(4) Uani 1 1 d D
C4 C 0.20216(19) 0.97729(18) 0.50628(17) 0.0376(4) Uani 1 1 d .
H4 H 0.1611 1.0378 0.5671 0.045 Uiso 1 1 calc R
O4 O -0.00601(16) 0.64290(15) 0.52188(16) 0.0547(4) Uani 1 1 d .
C6 C 0.37029(19) 0.94934(19) 0.35018(16) 0.0385(4) Uani 1 1 d .
N3 N 0.3477(2) 1.19752(17) 0.48512(17) 0.0509(4) Uani 1 1 d .
O3 O 0.00384(18) 0.86672(16) 0.63245(16) 0.0605(4) Uani 1 1 d .
O1 O 0.4277(2) 1.25774(16) 0.42189(19) 0.0705(5) Uani 1 1 d .
O2 O 0.3056(2) 1.26916(16) 0.58262(19) 0.0748(5) Uani 1 1 d .
C7 C 0.2659(2) 0.4876(2) 0.30334(19) 0.0456(4) Uani 1 1 d .
H7A H 0.2729 0.4238 0.3565 0.055 Uiso 1 1 calc R
H7B H 0.3648 0.5460 0.3097 0.055 Uiso 1 1 calc R
C14 C 0.5371(2) 0.9169(2) 0.1885(2) 0.0537(5) Uani 1 1 d .
H14A H 0.5716 0.8544 0.2318 0.064 Uiso 1 1 calc R
H14B H 0.6221 0.9826 0.1753 0.064 Uiso 1 1 calc R
C8 C 0.1968(2) 0.3922(2) 0.15050(19) 0.0434(4) Uani 1 1 d .
C15 C 0.4384(2) 0.8202(2) 0.04527(19) 0.0518(5) Uani 1 1 d .
C20 C 0.3062(3) 0.8367(3) -0.0033(2) 0.0591(5) Uani 1 1 d .
H20 H 0.2730 0.9081 0.0542 0.071 Uiso 1 1 calc R
C19 C 0.2227(3) 0.7481(3) -0.1368(2) 0.0709(7) Uani 1 1 d .
H19 H 0.1326 0.7581 -0.1677 0.085 Uiso 1 1 calc R
C10 C 0.1109(3) 0.1514(3) -0.0319(3) 0.0725(7) Uani 1 1 d .
H10 H 0.0945 0.0501 -0.0593 0.087 Uiso 1 1 calc R
C11 C 0.0773(3) 0.2116(3) -0.1303(2) 0.0680(6) Uani 1 1 d .
H11 H 0.0379 0.1518 -0.2243 0.082 Uiso 1 1 calc R
C9 C 0.1692(3) 0.2409(2) 0.1084(2) 0.0614(6) Uani 1 1 d .
H9 H 0.1899 0.1989 0.1747 0.074 Uiso 1 1 calc R
C18 C 0.2725(3) 0.6459(3) -0.2230(3) 0.0828(9) Uani 1 1 d .
H18 H 0.2185 0.5893 -0.3142 0.099 Uiso 1 1 calc R
C12 C 0.1019(4) 0.3572(3) -0.0892(3) 0.0862(9) Uani 1 1 d .
H12 H 0.0793 0.3986 -0.1555 0.103 Uiso 1 1 calc R
C13 C 0.1604(3) 0.4478(3) 0.0503(3) 0.0760(8) Uani 1 1 d .
H13 H 0.1751 0.5487 0.0761 0.091 Uiso 1 1 calc R
C17 C 0.4006(4) 0.6268(4) -0.1758(3) 0.1167(15) Uani 1 1 d .
H17 H 0.4335 0.5558 -0.2342 0.140 Uiso 1 1 calc R
C16 C 0.4827(3) 0.7123(4) -0.0411(3) 0.0997(12) Uani 1 1 d .
H16 H 0.5692 0.6964 -0.0088 0.120 Uiso 1 1 calc R
H1N H 0.112(2) 0.552(2) 0.403(2) 0.058(6) Uiso 1 1 d D
H2N H 0.485(3) 1.1006(19) 0.302(3) 0.066(7) Uiso 1 1 d D

loop_
_atom_site_aniso_label
_atom_site_aniso_U_11
_atom_site_aniso_U_22
_atom_site_aniso_U_33
_atom_site_aniso_U_23
_atom_site_aniso_U_13
_atom_site_aniso_U_12
C3 0.0407(9) 0.0311(8) 0.0299(7) 0.0079(6) 0.0059(6) 0.0120(7)
N4 0.0454(8) 0.0379(8) 0.0376(7) 0.0113(6) 0.0118(6) 0.0152(6)
C1 0.0441(9) 0.0348(9) 0.0309(8) 0.0064(6) 0.0089(7) 0.0122(7)
N1 0.0519(9) 0.0287(7) 0.0415(8) 0.0099(6) 0.0172(7) 0.0137(6)
C5 0.0491(10) 0.0269(8) 0.0351(8) 0.0086(6) 0.0002(7) 0.0085(7)
C2 0.0411(9) 0.0288(8) 0.0278(7) 0.0058(6) 0.0042(6) 0.0108(7)
N2 0.0586(10) 0.0411(9) 0.0398(8) 0.0131(7) 0.0107(7) 0.0010(8)
C4 0.0457(9) 0.0315(8) 0.0311(8) 0.0047(6) 0.0029(7) 0.0154(7)
O4 0.0612(9) 0.0391(7) 0.0672(9) 0.0201(6) 0.0291(7) 0.0126(6)
C6 0.0431(9) 0.0358(9) 0.0295(8) 0.0104(7) 0.0018(7) 0.0054(7)
N3 0.0643(11) 0.0307(8) 0.0482(9) 0.0113(7) -0.0014(8) 0.0094(7)
O3 0.0732(10) 0.0519(8) 0.0621(9) 0.0134(7) 0.0370(8) 0.0271(7)
O1 0.0928(12) 0.0399(8) 0.0783(11) 0.0296(8) 0.0200(9) 0.0090(8)
O2 0.1057(14) 0.0323(7) 0.0753(11) 0.0042(7) 0.0243(10) 0.0193(8)
C7 0.0576(11) 0.0339(9) 0.0448(10) 0.0091(7) 0.0103(8) 0.0202(8)
C14 0.0454(11) 0.0634(13) 0.0414(10) 0.0156(9) 0.0119(8) 0.0014(9)
C8 0.0481(10) 0.0373(9) 0.0442(9) 0.0084(7) 0.0155(8) 0.0178(8)
C15 0.0451(10) 0.0620(12) 0.0386(9) 0.0148(9) 0.0149(8) 0.0017(9)
C20 0.0690(14) 0.0585(13) 0.0473(11) 0.0202(10) 0.0050(10) 0.0180(11)
C19 0.0715(15) 0.0781(17) 0.0529(13) 0.0270(12) -0.0035(11) 0.0101(13)
C10 0.0888(18) 0.0396(11) 0.0700(15) -0.0001(10) 0.0167(13) 0.0130(11)
C11 0.0732(15) 0.0613(14) 0.0485(12) -0.0015(10) 0.0065(11) 0.0155(12)
C9 0.0816(16) 0.0396(11) 0.0581(12) 0.0126(9) 0.0187(11) 0.0150(10)
C18 0.0735(17) 0.099(2) 0.0432(12) 0.0069(13) 0.0068(11) -0.0032(15)
C12 0.123(3) 0.0619(15) 0.0562(14) 0.0193(12) -0.0067(15) 0.0155(16)
C13 0.112(2) 0.0390(11) 0.0597(14) 0.0121(10) -0.0064(14) 0.0147(13)
C17 0.076(2) 0.143(3) 0.0760(19) -0.0326(19) 0.0173(16) 0.032(2)
C16 0.0498(14) 0.135(3) 0.0723(17) -0.0191(17) 0.0103(12) 0.0294(16)

loop_
_atom_type_symbol
_atom_type_description
_atom_type_scat_dispersion_real
_atom_type_scat_dispersion_imag
_atom_type_scat_source
C C 0.0033 0.0016 'International Tables Vol C Tables 4.2.6.8 and 6.1.1.4'
H H 0.0000 0.0000 'International Tables Vol C Tables 4.2.6.8 and 6.1.1.4'
N N 0.0061 0.0033 'International Tables Vol C Tables 4.2.6.8 and 6.1.1.4'
O O 0.0106 0.0060 'International Tables Vol C Tables 4.2.6.8 and 6.1.1.4'

loop_
_geom_angle_atom_site_label_1
_geom_angle_atom_site_label_2
_geom_angle_atom_site_label_3
_geom_angle
C4 C3 N4 116.44(14)
C4 C3 C2 120.30(15)
N4 C3 C2 123.24(14)
O3 N4 O4 121.35(15)
O3 N4 C3 119.47(15)
O4 N4 C3 119.18(14)
C6 C1 C2 124.43(15)
C2 N1 C7 126.08(16)
C4 C5 C6 120.43(15)
C4 C5 N3 116.65(16)
C6 C5 N3 122.91(16)
N1 C2 C1 121.54(15)
N1 C2 C3 122.35(15)
C1 C2 C3 116.12(14)
C6 N2 C14 124.01(17)
C5 C4 C3 122.05(15)
N2 C6 C1 120.77(16)
N2 C6 C5 122.68(16)
C1 C6 C5 116.55(15)
O2 N3 O1 121.46(17)
O2 N3 C5 119.13(17)
O1 N3 C5 119.40(17)
N1 C7 C8 114.62(15)
N2 C14 C15 114.95(18)
C13 C8 C9 117.49(19)
C13 C8 C7 123.20(18)
C9 C8 C7 119.31(18)
C16 C15 C20 118.2(2)
C16 C15 C14 118.7(2)
C20 C15 C14 123.1(2)
C15 C20 C19 120.6(2)
C18 C19 C20 120.0(3)
C11 C10 C9 120.3(2)
C12 C11 C10 119.1(2)
C8 C9 C10 120.5(2)
C17 C18 C19 120.0(2)
C11 C12 C13 121.2(3)
C8 C13 C12 121.4(2)
C18 C17 C16 120.3(3)
C15 C16 C17 120.9(3)

loop_
_geom_bond_atom_site_label_1
_geom_bond_atom_site_label_2
_geom_bond_distance
C3 C4 1.375(2)
C3 N4 1.433(2)
C3 C2 1.439(2)
N4 O3 1.2267(18)
N4 O4 1.2357(19)
C1 C6 1.396(2)
C1 C2 1.399(2)
N1 C2 1.346(2)
N1 C7 1.458(2)
C5 C4 1.370(3)
C5 C6 1.432(2)
C5 N3 1.439(2)
N2 C6 1.349(2)
N2 C14 1.444(3)
N3 O2 1.219(2)
N3 O1 1.234(2)
C7 C8 1.514(3)
C14 C15 1.515(3)
C8 C13 1.361(3)
C8 C9 1.384(3)
C15 C16 1.369(3)
C15 C20 1.381(3)
C20 C19 1.383(3)
C19 C18 1.363(4)
C10 C11 1.372(4)
C10 C9 1.388(3)
C11 C12 1.335(4)
C18 C17 1.352(5)
C12 C13 1.384(3)
C17 C16 1.383(4)

loop_
_geom_hbond_atom_site_label_D
_geom_hbond_atom_site_label_H
_geom_hbond_atom_site_label_A
_geom_hbond_distance_DH
_geom_hbond_distance_HA
_geom_hbond_distance_DA
_geom_hbond_angle_DHA
_geom_hbond_site_symmetry_A
N1 H1N O4 0.890(16) 1.95(2) 2.647(2) 133.7(19) .
N2 H2N O1 0.889(16) 1.93(2) 2.651(2) 138(2) .
N1 H1N O4 0.890(16) 2.361(19) 3.119(2) 143.0(19) 2_566
